data_7104320
loop_
_publ_author_name
'Brice, Heloise'
'Clayden, Jonathan'

_publ_section_title
;
 Doubly dearomatising intramolecular coupling of a nucleophilic and an
 electrophilic heterocycle.
;
_journal_issue 15
_journal_name_full 'Chemical communications (Cambridge, England)'
_journal_page_first 1964
_journal_page_last 1966
_journal_paper_doi 10.1039/b901558b
_journal_volume 34
_journal_year 2009
_chemical_formula_sum 'C38 H31 F3 N2 O5 S'
_chemical_formula_weight 684.71
_chemical_name_systematic
;
?
;
_space_group_IT_number 2
_symmetry_cell_setting triclinic
_symmetry_space_group_name_Hall '-P 1'
_symmetry_space_group_name_H-M 'P -1'
_atom_sites_solution_hydrogens geom
_atom_sites_solution_primary direct
_atom_sites_solution_secondary difmap
_audit_creation_method SHELXL-97
_cell_angle_alpha 71.474(4)
_cell_angle_beta 67.306(4)
_cell_angle_gamma 71.622(3)
_cell_formula_units_Z 2
_cell_length_a 11.4401(18)
_cell_length_b 11.6862(19)
_cell_length_c 13.896(2)
_cell_measurement_reflns_used 511
_cell_measurement_temperature 100(2)
_cell_measurement_theta_max 18.978
_cell_measurement_theta_min 2.1985
_cell_volume 1585.2(4)
_computing_cell_refinement 'Bruker SMART'
_computing_data_collection 'Bruker SMART'
_computing_data_reduction 'Bruker SAINT'
_computing_molecular_graphics 'Bruker SHELXTL'
_computing_publication_material 'Bruker SHELXTL'
_computing_structure_refinement 'SHELXL-97 (Sheldrick, 1997)'
_computing_structure_solution 'SHELXS-97 (Sheldrick, 1990)'
_diffrn_ambient_temperature 100(2)
_diffrn_measured_fraction_theta_full 0.987
_diffrn_measured_fraction_theta_max 0.976
_diffrn_measurement_device_type 'CCD area detector'
_diffrn_measurement_method 'phi and omega scans'
_diffrn_radiation_monochromator graphite
_diffrn_radiation_source 'fine-focus sealed tube'
_diffrn_radiation_type MoK\a
_diffrn_radiation_wavelength 0.71073
_diffrn_reflns_av_R_equivalents 0.0718
_diffrn_reflns_av_sigmaI/netI 0.2574
_diffrn_reflns_limit_h_max 14
_diffrn_reflns_limit_h_min -14
_diffrn_reflns_limit_k_max 14
_diffrn_reflns_limit_k_min -10
_diffrn_reflns_limit_l_max 17
_diffrn_reflns_limit_l_min -12
_diffrn_reflns_number 9330
_diffrn_reflns_theta_full 25.00
_diffrn_reflns_theta_max 26.37
_diffrn_reflns_theta_min 1.88
_exptl_absorpt_coefficient_mu 0.170
_exptl_absorpt_correction_type none
_exptl_crystal_colour white
_exptl_crystal_density_diffrn 1.435
_exptl_crystal_density_method 'not measured'
_exptl_crystal_description block
_exptl_crystal_F_000 712
_exptl_crystal_size_max 0.20
_exptl_crystal_size_mid 0.15
_exptl_crystal_size_min 0.10
_refine_diff_density_max 0.269
_refine_diff_density_min -0.371
_refine_diff_density_rms 0.067
_refine_ls_extinction_method none
_refine_ls_goodness_of_fit_ref 0.679
_refine_ls_hydrogen_treatment constr
_refine_ls_matrix_type full
_refine_ls_number_parameters 442
_refine_ls_number_reflns 6339
_refine_ls_number_restraints 0
_refine_ls_restrained_S_all 0.679
_refine_ls_R_factor_all 0.1527
_refine_ls_R_factor_gt 0.0605
_refine_ls_shift/su_max 0.001
_refine_ls_shift/su_mean 0.000
_refine_ls_structure_factor_coef Fsqd
_refine_ls_weighting_details 'calc w=1/[\s^2^(Fo^2^)+(0.0294P)^2^+0.0000P] where P=(Fo^2^+2Fc^2^)/3'
_refine_ls_weighting_scheme calc
_refine_ls_wR_factor_gt 0.0955
_refine_ls_wR_factor_ref 0.1324
_reflns_number_gt 2587
_reflns_number_total 6339
_reflns_threshold_expression >2sigma(I)
_cod_data_source_file b901558b.txt
_cod_data_source_block q
_cod_depositor_comments
;
The following automatic conversions were performed:
'_symmetry_cell_setting' value 'Triclinic' changed to 'triclinic'
according to '/home/saulius/struct/CIF-dictionaries/cif_core.dic'
dictionary named 'cif_core.dic' version 2.4.1 from 2010-06-29.

Automatic conversion script
Id: cif_fix_enum 1527 2010-12-29 10:47:43Z saulius 
;
_cod_original_sg_symbol_H-M P-1
_cod_database_code 7104320

loop_
_symmetry_equiv_pos_as_xyz
'x, y, z'
'-x, -y, -z'

loop_
_atom_site_label
_atom_site_type_symbol
_atom_site_fract_x
_atom_site_fract_y
_atom_site_fract_z
_atom_site_U_iso_or_equiv
_atom_site_adp_type
_atom_site_occupancy
_atom_site_symmetry_multiplicity
_atom_site_calc_flag
_atom_site_refinement_flags
_atom_site_disorder_assembly
_atom_site_disorder_group
C1 C 0.1226(4) 1.1251(4) 0.7334(3) 0.0134(10) Uani 1 1 d . . .
C2 C 0.0104(4) 1.2133(4) 0.7946(3) 0.0136(10) Uani 1 1 d . . .
C3 C -0.0218(4) 1.2006(4) 0.9041(3) 0.0152(11) Uani 1 1 d . . .
H3 H 0.0372 1.1463 0.9404 0.018 Uiso 1 1 calc R . .
C4 C -0.1385(4) 1.2657(4) 0.9611(3) 0.0158(11) Uani 1 1 d . . .
H4 H -0.1580 1.2564 1.0358 0.019 Uiso 1 1 calc R . .
C5 C -0.2268(4) 1.3441(4) 0.9105(3) 0.0189(11) Uani 1 1 d . . .
H5 H -0.3087 1.3853 0.9505 0.023 Uiso 1 1 calc R . .
C6 C -0.1946(4) 1.3619(4) 0.8001(3) 0.0161(11) Uani 1 1 d . . .
H6 H -0.2526 1.4187 0.7638 0.019 Uiso 1 1 calc R . .
C7 C -0.0777(4) 1.2964(4) 0.7436(3) 0.0167(11) Uani 1 1 d . . .
H7 H -0.0569 1.3080 0.6685 0.020 Uiso 1 1 calc R . .
C8 C 0.1898(4) 1.1883(4) 0.6177(3) 0.0136(10) Uani 1 1 d . . .
C9 C 0.1991(4) 1.3109(4) 0.5924(3) 0.0164(11) Uani 1 1 d . . .
H9 H 0.1608 1.3577 0.6461 0.020 Uiso 1 1 calc R . .
C10 C 0.2650(4) 1.3650(4) 0.4879(4) 0.0204(12) Uani 1 1 d . . .
H10 H 0.2696 1.4493 0.4706 0.024 Uiso 1 1 calc R . .
C11 C 0.3236(4) 1.2979(4) 0.4093(3) 0.0191(12) Uani 1 1 d . . .
H11 H 0.3677 1.3358 0.3383 0.023 Uiso 1 1 calc R . .
C12 C 0.3175(4) 1.1738(4) 0.4350(3) 0.0188(11) Uani 1 1 d . . .
H12 H 0.3586 1.1263 0.3819 0.023 Uiso 1 1 calc R . .
C13 C 0.2513(4) 1.1205(4) 0.5384(3) 0.0167(11) Uani 1 1 d . . .
H13 H 0.2477 1.0359 0.5557 0.020 Uiso 1 1 calc R . .
C14 C 0.2313(4) 1.0566(4) 0.7833(3) 0.0125(10) Uani 1 1 d . . .
C15 C 0.2912(4) 0.9340(4) 0.7815(3) 0.0173(11) Uani 1 1 d . . .
H15 H 0.2635 0.8906 0.7498 0.021 Uiso 1 1 calc R . .
C16 C 0.3908(4) 0.8733(4) 0.8251(3) 0.0178(11) Uani 1 1 d . . .
H16 H 0.4312 0.7893 0.8225 0.021 Uiso 1 1 calc R . .
C17 C 0.4319(4) 0.9353(4) 0.8726(3) 0.0198(12) Uani 1 1 d . . .
H17 H 0.4980 0.8932 0.9049 0.024 Uiso 1 1 calc R . .
C18 C 0.3754(5) 1.0584(4) 0.8722(3) 0.0211(12) Uani 1 1 d . . .
H18 H 0.4049 1.1021 0.9023 0.025 Uiso 1 1 calc R . .
C19 C 0.2764(4) 1.1189(4) 0.8284(3) 0.0162(11) Uani 1 1 d . . .
H19 H 0.2384 1.2037 0.8288 0.019 Uiso 1 1 calc R . .
C20 C -0.0030(4) 0.9639(4) 0.8204(3) 0.0149(11) Uani 1 1 d . . .
H20 H 0.0307 0.9565 0.8791 0.018 Uiso 1 1 calc R . .
C21 C -0.1469(4) 1.0132(4) 0.8520(3) 0.0141(11) Uani 1 1 d . . .
H21 H -0.1915 1.0852 0.8799 0.017 Uiso 1 1 calc R . .
C22 C -0.2017(4) 0.9416(4) 0.8352(3) 0.0130(10) Uani 1 1 d . . .
H22 H -0.2925 0.9540 0.8497 0.016 Uiso 1 1 calc R . .
C23 C -0.1021(4) 0.8383(4) 0.7902(3) 0.0117(10) Uani 1 1 d . . .
C24 C -0.0777(4) 0.8464(4) 0.6720(3) 0.0153(11) Uani 1 1 d . . .
H24A H -0.1602 0.8760 0.6551 0.018 Uiso 1 1 calc R . .
H24B H -0.0189 0.9028 0.6249 0.018 Uiso 1 1 calc R . .
C25 C -0.0240(5) 0.6354(4) 0.7547(3) 0.0155(11) Uani 1 1 d . . .
C26 C -0.1202(4) 0.7031(4) 0.8441(3) 0.0121(10) Uani 1 1 d . . .
C27 C 0.0597(4) 0.6919(4) 0.5555(3) 0.0184(11) Uani 1 1 d . . .
H27A H 0.0089 0.7334 0.5053 0.022 Uiso 1 1 calc R . .
H27B H 0.0785 0.6017 0.5618 0.022 Uiso 1 1 calc R . .
C28 C 0.1859(4) 0.7340(4) 0.5107(3) 0.0169(11) Uani 1 1 d . . .
C29 C 0.2169(5) 0.8175(4) 0.4140(3) 0.0188(11) Uani 1 1 d . . .
H29 H 0.1593 0.8485 0.3728 0.023 Uiso 1 1 calc R . .
C30 C 0.3330(5) 0.8562(4) 0.3771(4) 0.0256(12) Uani 1 1 d . . .
H30 H 0.3544 0.9133 0.3102 0.031 Uiso 1 1 calc R . .
C31 C 0.4166(5) 0.8131(5) 0.4357(4) 0.0302(13) Uani 1 1 d . . .
H31 H 0.4956 0.8401 0.4098 0.036 Uiso 1 1 calc R . .
C32 C 0.3850(6) 0.7300(6) 0.5329(4) 0.056(2) Uani 1 1 d . . .
H32 H 0.4418 0.6998 0.5748 0.067 Uiso 1 1 calc R . .
C33 C 0.2693(5) 0.6908(6) 0.5691(4) 0.0444(18) Uani 1 1 d . . .
H33 H 0.2481 0.6329 0.6356 0.053 Uiso 1 1 calc R . .
C34 C -0.2565(4) 0.6966(4) 0.8591(3) 0.0139(10) Uani 1 1 d . . .
H34 H -0.2900 0.7373 0.8011 0.017 Uiso 1 1 calc R . .
C35 C -0.3312(4) 0.6384(4) 0.9473(3) 0.0146(10) Uani 1 1 d . . .
H35 H -0.4145 0.6358 0.9497 0.018 Uiso 1 1 calc R . .
C36 C -0.1689(4) 0.5924(4) 1.0354(3) 0.0143(10) Uani 1 1 d . . .
H36 H -0.1425 0.5581 1.0975 0.017 Uiso 1 1 calc R . .
C37 C -0.0928(4) 0.6507(4) 0.9478(3) 0.0148(11) Uani 1 1 d . . .
H37 H -0.0149 0.6600 0.9510 0.018 Uiso 1 1 calc R . .
C38 C -0.4639(5) 0.6053(5) 1.2336(4) 0.0228(12) Uani 1 1 d . . .
F1 F -0.5477(3) 0.5523(3) 1.32083(19) 0.0309(8) Uani 1 1 d . . .
F2 F -0.3802(3) 0.6317(3) 1.2627(2) 0.0313(8) Uani 1 1 d . . .
F3 F -0.5273(3) 0.7073(2) 1.1845(2) 0.0300(7) Uani 1 1 d . . .
N1 N -0.0172(4) 0.7194(3) 0.6598(3) 0.0144(9) Uani 1 1 d . . .
N2 N -0.2910(4) 0.5797(3) 1.0384(3) 0.0155(9) Uani 1 1 d . . .
O1 O 0.0659(3) 1.0363(3) 0.7216(2) 0.0123(7) Uani 1 1 d . . .
O2 O 0.0159(3) 0.8464(3) 0.8022(2) 0.0130(7) Uani 1 1 d . . .
O3 O 0.0304(3) 0.5269(3) 0.7672(2) 0.0188(8) Uani 1 1 d . . .
O4 O -0.2956(3) 0.3995(3) 1.1949(2) 0.0211(8) Uani 1 1 d . . .
O5 O -0.4773(3) 0.4766(3) 1.1175(2) 0.0175(8) Uani 1 1 d . . .
S001 S -0.37775(12) 0.49728(11) 1.14380(9) 0.0146(3) Uani 1 1 d . . .

loop_
_atom_site_aniso_label
_atom_site_aniso_U_11
_atom_site_aniso_U_22
_atom_site_aniso_U_33
_atom_site_aniso_U_23
_atom_site_aniso_U_13
_atom_site_aniso_U_12
C1 0.017(3) 0.010(3) 0.018(3) -0.005(2) -0.009(2) -0.006(2)
C2 0.015(3) 0.010(3) 0.018(3) -0.003(2) -0.004(2) -0.007(2)
C3 0.016(3) 0.013(3) 0.017(3) -0.003(2) -0.005(2) -0.004(2)
C4 0.018(3) 0.022(3) 0.013(3) -0.010(2) -0.004(2) -0.006(2)
C5 0.016(3) 0.015(3) 0.024(3) -0.010(2) 0.002(2) -0.005(2)
C6 0.021(3) 0.010(3) 0.016(3) -0.001(2) -0.007(2) -0.003(2)
C7 0.023(3) 0.021(3) 0.008(2) 0.000(2) -0.004(2) -0.012(2)
C8 0.013(3) 0.014(3) 0.013(2) -0.005(2) -0.002(2) -0.003(2)
C9 0.014(3) 0.019(3) 0.015(3) -0.007(2) -0.002(2) -0.003(2)
C10 0.018(3) 0.010(3) 0.027(3) -0.001(2) -0.002(2) -0.004(2)
C11 0.018(3) 0.027(3) 0.010(3) 0.001(2) -0.005(2) -0.006(2)
C12 0.022(3) 0.024(3) 0.012(3) -0.008(2) -0.001(2) -0.008(2)
C13 0.023(3) 0.010(3) 0.021(3) -0.005(2) -0.007(2) -0.006(2)
C14 0.016(3) 0.012(3) 0.007(2) -0.0010(19) 0.002(2) -0.008(2)
C15 0.014(3) 0.015(3) 0.018(3) -0.001(2) 0.000(2) -0.007(2)
C16 0.014(3) 0.008(3) 0.024(3) 0.000(2) 0.000(2) -0.003(2)
C17 0.014(3) 0.023(3) 0.017(3) 0.002(2) -0.003(2) -0.005(2)
C18 0.022(3) 0.024(3) 0.023(3) -0.001(2) -0.011(2) -0.012(3)
C19 0.019(3) 0.013(3) 0.019(3) -0.005(2) -0.004(2) -0.007(2)
C20 0.022(3) 0.016(3) 0.009(2) 0.001(2) -0.001(2) -0.015(2)
C21 0.018(3) 0.015(3) 0.008(2) -0.004(2) -0.001(2) -0.004(2)
C22 0.015(3) 0.012(3) 0.008(2) 0.0068(19) -0.002(2) -0.009(2)
C23 0.014(3) 0.012(3) 0.008(2) 0.0001(19) -0.003(2) -0.006(2)
C24 0.021(3) 0.012(3) 0.009(2) -0.002(2) 0.000(2) -0.004(2)
C25 0.017(3) 0.020(3) 0.016(3) -0.006(2) -0.007(2) -0.009(2)
C26 0.016(3) 0.008(2) 0.013(2) -0.002(2) -0.006(2) -0.002(2)
C27 0.024(3) 0.020(3) 0.010(2) -0.006(2) -0.006(2) -0.002(2)
C28 0.017(3) 0.023(3) 0.011(2) -0.003(2) -0.007(2) -0.002(2)
C29 0.023(3) 0.019(3) 0.013(3) -0.001(2) -0.009(2) 0.000(2)
C30 0.026(3) 0.018(3) 0.025(3) -0.007(2) -0.002(3) -0.001(3)
C31 0.024(3) 0.039(4) 0.025(3) -0.008(3) 0.000(3) -0.010(3)
C32 0.025(4) 0.110(6) 0.024(3) 0.008(4) -0.012(3) -0.022(4)
C33 0.021(3) 0.083(5) 0.017(3) 0.016(3) -0.008(3) -0.021(4)
C34 0.012(3) 0.012(3) 0.018(3) -0.004(2) -0.006(2) -0.002(2)
C35 0.015(3) 0.013(3) 0.016(2) -0.003(2) -0.005(2) -0.003(2)
C36 0.017(3) 0.009(2) 0.017(3) -0.006(2) -0.004(2) -0.003(2)
C37 0.013(3) 0.015(3) 0.020(3) -0.008(2) -0.005(2) -0.003(2)
C38 0.024(3) 0.025(3) 0.022(3) -0.005(2) -0.003(2) -0.015(3)
F1 0.0339(19) 0.038(2) 0.0170(15) -0.0099(14) 0.0101(13) -0.0224(16)
F2 0.0351(19) 0.045(2) 0.0239(16) -0.0166(15) -0.0007(14) -0.0251(17)
F3 0.0323(19) 0.0188(17) 0.0305(17) -0.0056(14) -0.0030(14) -0.0030(15)
N1 0.022(2) 0.016(2) 0.008(2) -0.0025(17) -0.0053(18) -0.0071(19)
N2 0.018(2) 0.021(2) 0.010(2) -0.0013(17) -0.0033(18) -0.0119(19)
O1 0.0143(18) 0.0118(17) 0.0113(16) -0.0041(13) 0.0010(14) -0.0085(14)
O2 0.0105(18) 0.0110(17) 0.0180(17) -0.0060(14) -0.0028(14) -0.0023(14)
O3 0.024(2) 0.0132(19) 0.0212(18) -0.0065(15) -0.0079(16) -0.0032(16)
O4 0.025(2) 0.0175(19) 0.0173(18) 0.0031(15) -0.0083(16) -0.0055(17)
O5 0.0192(19) 0.0217(19) 0.0161(18) -0.0022(15) -0.0061(15) -0.0121(16)
S001 0.0174(7) 0.0132(7) 0.0123(6) -0.0019(5) -0.0016(5) -0.0070(6)

loop_
_atom_type_symbol
_atom_type_description
_atom_type_scat_dispersion_real
_atom_type_scat_dispersion_imag
_atom_type_scat_source
C C 0.0033 0.0016 'International Tables Vol C Tables 4.2.6.8 and 6.1.1.4'
H H 0.0000 0.0000 'International Tables Vol C Tables 4.2.6.8 and 6.1.1.4'
N N 0.0061 0.0033 'International Tables Vol C Tables 4.2.6.8 and 6.1.1.4'
O O 0.0106 0.0060 'International Tables Vol C Tables 4.2.6.8 and 6.1.1.4'
F F 0.0171 0.0103 'International Tables Vol C Tables 4.2.6.8 and 6.1.1.4'
S S 0.1246 0.1234 'International Tables Vol C Tables 4.2.6.8 and 6.1.1.4'

loop_
_geom_angle_atom_site_label_1
_geom_angle_atom_site_label_2
_geom_angle_atom_site_label_3
_geom_angle
_geom_angle_site_symmetry_1
_geom_angle_site_symmetry_3
_geom_angle_publ_flag
O1 C1 C2 106.5(3) . . ?
O1 C1 C8 104.4(3) . . ?
C2 C1 C8 113.2(4) . . ?
O1 C1 C14 110.1(3) . . ?
C2 C1 C14 116.1(4) . . ?
C8 C1 C14 106.0(4) . . ?
C7 C2 C3 117.7(4) . . ?
C7 C2 C1 118.6(4) . . ?
C3 C2 C1 122.6(4) . . ?
C4 C3 C2 121.1(4) . . ?
C4 C3 H3 119.4 . . ?
C2 C3 H3 119.4 . . ?
C3 C4 C5 120.6(4) . . ?
C3 C4 H4 119.7 . . ?
C5 C4 H4 119.7 . . ?
C4 C5 C6 119.3(4) . . ?
C4 C5 H5 120.3 . . ?
C6 C5 H5 120.3 . . ?
C5 C6 C7 119.7(4) . . ?
C5 C6 H6 120.2 . . ?
C7 C6 H6 120.2 . . ?
C2 C7 C6 121.5(4) . . ?
C2 C7 H7 119.3 . . ?
C6 C7 H7 119.3 . . ?
C9 C8 C13 118.9(4) . . ?
C9 C8 C1 120.7(4) . . ?
C13 C8 C1 120.2(4) . . ?
C10 C9 C8 119.8(4) . . ?
C10 C9 H9 120.1 . . ?
C8 C9 H9 120.1 . . ?
C11 C10 C9 121.0(4) . . ?
C11 C10 H10 119.5 . . ?
C9 C10 H10 119.5 . . ?
C10 C11 C12 119.4(4) . . ?
C10 C11 H11 120.3 . . ?
C12 C11 H11 120.3 . . ?
C13 C12 C11 119.6(4) . . ?
C13 C12 H12 120.2 . . ?
C11 C12 H12 120.2 . . ?
C12 C13 C8 121.3(4) . . ?
C12 C13 H13 119.3 . . ?
C8 C13 H13 119.3 . . ?
C15 C14 C19 118.0(4) . . ?
C15 C14 C1 121.5(4) . . ?
C19 C14 C1 120.4(4) . . ?
C14 C15 C16 121.2(4) . . ?
C14 C15 H15 119.4 . . ?
C16 C15 H15 119.4 . . ?
C15 C16 C17 120.1(4) . . ?
C15 C16 H16 120.0 . . ?
C17 C16 H16 120.0 . . ?
C18 C17 C16 119.2(4) . . ?
C18 C17 H17 120.4 . . ?
C16 C17 H17 120.4 . . ?
C17 C18 C19 120.6(4) . . ?
C17 C18 H18 119.7 . . ?
C19 C18 H18 119.7 . . ?
C18 C19 C14 120.9(4) . . ?
C18 C19 H19 119.6 . . ?
C14 C19 H19 119.6 . . ?
O2 C20 O1 106.8(3) . . ?
O2 C20 C21 105.1(3) . . ?
O1 C20 C21 112.9(4) . . ?
O2 C20 H20 110.6 . . ?
O1 C20 H20 110.6 . . ?
C21 C20 H20 110.6 . . ?
C22 C21 C20 109.4(4) . . ?
C22 C21 H21 125.3 . . ?
C20 C21 H21 125.3 . . ?
C21 C22 C23 110.6(4) . . ?
C21 C22 H22 124.7 . . ?
C23 C22 H22 124.7 . . ?
O2 C23 C22 103.5(3) . . ?
O2 C23 C24 108.8(3) . . ?
C22 C23 C24 115.5(4) . . ?
O2 C23 C26 107.1(3) . . ?
C22 C23 C26 118.9(4) . . ?
C24 C23 C26 102.6(3) . . ?
N1 C24 C23 103.8(3) . . ?
N1 C24 H24A 111.0 . . ?
C23 C24 H24A 111.0 . . ?
N1 C24 H24B 111.0 . . ?
C23 C24 H24B 111.0 . . ?
H24A C24 H24B 109.0 . . ?
O3 C25 N1 126.8(4) . . ?
O3 C25 C26 126.2(4) . . ?
N1 C25 C26 107.0(4) . . ?
C37 C26 C34 109.8(3) . . ?
C37 C26 C25 113.3(4) . . ?
C34 C26 C25 108.3(3) . . ?
C37 C26 C23 114.7(3) . . ?
C34 C26 C23 109.6(4) . . ?
C25 C26 C23 100.7(3) . . ?
N1 C27 C28 112.1(3) . . ?
N1 C27 H27A 109.2 . . ?
C28 C27 H27A 109.2 . . ?
N1 C27 H27B 109.2 . . ?
C28 C27 H27B 109.2 . . ?
H27A C27 H27B 107.9 . . ?
C33 C28 C29 119.4(4) . . ?
C33 C28 C27 118.8(4) . . ?
C29 C28 C27 121.7(4) . . ?
C30 C29 C28 119.7(4) . . ?
C30 C29 H29 120.1 . . ?
C28 C29 H29 120.1 . . ?
C31 C30 C29 120.9(4) . . ?
C31 C30 H30 119.5 . . ?
C29 C30 H30 119.5 . . ?
C30 C31 C32 119.3(5) . . ?
C30 C31 H31 120.3 . . ?
C32 C31 H31 120.3 . . ?
C33 C32 C31 119.5(5) . . ?
C33 C32 H32 120.2 . . ?
C31 C32 H32 120.2 . . ?
C28 C33 C32 121.1(5) . . ?
C28 C33 H33 119.5 . . ?
C32 C33 H33 119.5 . . ?
C35 C34 C26 124.1(4) . . ?
C35 C34 H34 118.0 . . ?
C26 C34 H34 118.0 . . ?
C34 C35 N2 121.6(4) . . ?
C34 C35 H35 119.2 . . ?
N2 C35 H35 119.2 . . ?
C37 C36 N2 121.0(4) . . ?
C37 C36 H36 119.5 . . ?
N2 C36 H36 119.5 . . ?
C36 C37 C26 124.7(4) . . ?
C36 C37 H37 117.7 . . ?
C26 C37 H37 117.7 . . ?
F3 C38 F2 109.9(4) . . ?
F3 C38 F1 109.4(4) . . ?
F2 C38 F1 108.6(4) . . ?
F3 C38 S001 109.8(3) . . ?
F2 C38 S001 110.0(4) . . ?
F1 C38 S001 109.2(3) . . ?
C25 N1 C27 124.5(4) . . ?
C25 N1 C24 113.4(4) . . ?
C27 N1 C24 121.4(3) . . ?
C35 N2 C36 118.1(3) . . ?
C35 N2 S001 121.6(3) . . ?
C36 N2 S001 120.2(3) . . ?
C1 O1 C20 115.1(3) . . ?
C20 O2 C23 108.6(3) . . ?
O4 S001 O5 122.26(18) . . ?
O4 S001 N2 110.01(19) . . ?
O5 S001 N2 108.73(17) . . ?
O4 S001 C38 106.4(2) . . ?
O5 S001 C38 104.7(2) . . ?
N2 S001 C38 102.8(2) . . ?

loop_
_geom_bond_atom_site_label_1
_geom_bond_atom_site_label_2
_geom_bond_distance
_geom_bond_site_symmetry_2
_geom_bond_publ_flag
C1 O1 1.462(4) . ?
C1 C2 1.521(6) . ?
C1 C8 1.539(5) . ?
C1 C14 1.534(6) . ?
C2 C7 1.400(6) . ?
C2 C3 1.389(5) . ?
C3 C4 1.383(6) . ?
C3 H3 0.9500 . ?
C4 C5 1.383(6) . ?
C4 H4 0.9500 . ?
C5 C6 1.393(5) . ?
C5 H5 0.9500 . ?
C6 C7 1.385(6) . ?
C6 H6 0.9500 . ?
C7 H7 0.9500 . ?
C8 C9 1.391(6) . ?
C8 C13 1.394(6) . ?
C9 C10 1.396(5) . ?
C9 H9 0.9500 . ?
C10 C11 1.380(6) . ?
C10 H10 0.9500 . ?
C11 C12 1.397(6) . ?
C11 H11 0.9500 . ?
C12 C13 1.384(5) . ?
C12 H12 0.9500 . ?
C13 H13 0.9500 . ?
C14 C15 1.383(6) . ?
C14 C19 1.401(5) . ?
C15 C16 1.385(6) . ?
C15 H15 0.9500 . ?
C16 C17 1.392(6) . ?
C16 H16 0.9500 . ?
C17 C18 1.379(6) . ?
C17 H17 0.9500 . ?
C18 C19 1.381(6) . ?
C18 H18 0.9500 . ?
C19 H19 0.9500 . ?
C20 O2 1.409(5) . ?
C20 O1 1.439(4) . ?
C20 C21 1.496(6) . ?
C20 H20 1.0000 . ?
C21 C22 1.310(5) . ?
C21 H21 0.9500 . ?
C22 C23 1.486(6) . ?
C22 H22 0.9500 . ?
C23 O2 1.457(5) . ?
C23 C24 1.532(5) . ?
C23 C26 1.560(5) . ?
C24 N1 1.461(5) . ?
C24 H24A 0.9900 . ?
C24 H24B 0.9900 . ?
C25 O3 1.213(5) . ?
C25 N1 1.362(5) . ?
C25 C26 1.550(6) . ?
C26 C37 1.488(5) . ?
C26 C34 1.515(5) . ?
C27 N1 1.453(5) . ?
C27 C28 1.507(6) . ?
C27 H27A 0.9900 . ?
C27 H27B 0.9900 . ?
C28 C33 1.363(6) . ?
C28 C29 1.379(5) . ?
C29 C30 1.391(6) . ?
C29 H29 0.9500 . ?
C30 C31 1.367(6) . ?
C30 H30 0.9500 . ?
C31 C32 1.383(6) . ?
C31 H31 0.9500 . ?
C32 C33 1.392(6) . ?
C32 H32 0.9500 . ?
C33 H33 0.9500 . ?
C34 C35 1.313(5) . ?
C34 H34 0.9500 . ?
C35 N2 1.409(5) . ?
C35 H35 0.9500 . ?
C36 C37 1.316(5) . ?
C36 N2 1.434(5) . ?
C36 H36 0.9500 . ?
C37 H37 0.9500 . ?
C38 F3 1.317(5) . ?
C38 F2 1.320(5) . ?
C38 F1 1.331(5) . ?
C38 S001 1.841(5) . ?
N2 S001 1.626(3) . ?
O4 S001 1.420(3) . ?
O5 S001 1.428(3) . ?

loop_
_geom_torsion_atom_site_label_1
_geom_torsion_atom_site_label_2
_geom_torsion_atom_site_label_3
_geom_torsion_atom_site_label_4
_geom_torsion
_geom_torsion_site_symmetry_1
_geom_torsion_site_symmetry_2
_geom_torsion_site_symmetry_3
_geom_torsion_site_symmetry_4
_geom_torsion_publ_flag
O1 C1 C2 C7 -69.7(5) . . . . ?
C8 C1 C2 C7 44.4(5) . . . . ?
C14 C1 C2 C7 167.3(4) . . . . ?
O1 C1 C2 C3 98.6(4) . . . . ?
C8 C1 C2 C3 -147.3(4) . . . . ?
C14 C1 C2 C3 -24.4(6) . . . . ?
C7 C2 C3 C4 1.5(6) . . . . ?
C1 C2 C3 C4 -166.8(4) . . . . ?
C2 C3 C4 C5 0.8(6) . . . . ?
C3 C4 C5 C6 -3.2(6) . . . . ?
C4 C5 C6 C7 3.2(6) . . . . ?
C3 C2 C7 C6 -1.4(6) . . . . ?
C1 C2 C7 C6 167.4(4) . . . . ?
C5 C6 C7 C2 -0.9(6) . . . . ?
O1 C1 C8 C9 148.6(4) . . . . ?
C2 C1 C8 C9 33.1(6) . . . . ?
C14 C1 C8 C9 -95.2(5) . . . . ?
O1 C1 C8 C13 -36.6(5) . . . . ?
C2 C1 C8 C13 -152.0(4) . . . . ?
C14 C1 C8 C13 79.7(5) . . . . ?
C13 C8 C9 C10 2.5(7) . . . . ?
C1 C8 C9 C10 177.4(4) . . . . ?
C8 C9 C10 C11 -1.3(7) . . . . ?
C9 C10 C11 C12 -0.4(7) . . . . ?
C10 C11 C12 C13 0.9(7) . . . . ?
C11 C12 C13 C8 0.3(7) . . . . ?
C9 C8 C13 C12 -2.0(7) . . . . ?
C1 C8 C13 C12 -176.9(4) . . . . ?
O1 C1 C14 C15 19.7(6) . . . . ?
C2 C1 C14 C15 140.9(4) . . . . ?
C8 C1 C14 C15 -92.6(5) . . . . ?
O1 C1 C14 C19 -163.0(3) . . . . ?
C2 C1 C14 C19 -41.9(5) . . . . ?
C8 C1 C14 C19 84.7(5) . . . . ?
C19 C14 C15 C16 1.5(6) . . . . ?
C1 C14 C15 C16 178.8(4) . . . . ?
C14 C15 C16 C17 0.5(7) . . . . ?
C15 C16 C17 C18 -2.3(7) . . . . ?
C16 C17 C18 C19 2.1(7) . . . . ?
C17 C18 C19 C14 -0.1(7) . . . . ?
C15 C14 C19 C18 -1.7(6) . . . . ?
C1 C14 C19 C18 -179.1(4) . . . . ?
O2 C20 C21 C22 -10.1(4) . . . . ?
O1 C20 C21 C22 106.0(4) . . . . ?
C20 C21 C22 C23 -0.4(5) . . . . ?
C21 C22 C23 O2 10.4(4) . . . . ?
C21 C22 C23 C24 -108.4(4) . . . . ?
C21 C22 C23 C26 129.0(4) . . . . ?
O2 C23 C24 N1 84.5(4) . . . . ?
C22 C23 C24 N1 -159.8(4) . . . . ?
C26 C23 C24 N1 -28.8(4) . . . . ?
O3 C25 C26 C37 30.8(6) . . . . ?
N1 C25 C26 C37 -151.9(3) . . . . ?
O3 C25 C26 C34 -91.3(5) . . . . ?
N1 C25 C26 C34 86.0(4) . . . . ?
O3 C25 C26 C23 153.8(4) . . . . ?
N1 C25 C26 C23 -28.9(4) . . . . ?
O2 C23 C26 C37 41.9(5) . . . . ?
C22 C23 C26 C37 -74.7(5) . . . . ?
C24 C23 C26 C37 156.4(4) . . . . ?
O2 C23 C26 C34 166.0(3) . . . . ?
C22 C23 C26 C34 49.3(5) . . . . ?
C24 C23 C26 C34 -79.5(4) . . . . ?
O2 C23 C26 C25 -80.0(4) . . . . ?
C22 C23 C26 C25 163.3(4) . . . . ?
C24 C23 C26 C25 34.5(4) . . . . ?
N1 C27 C28 C33 56.9(6) . . . . ?
N1 C27 C28 C29 -121.2(5) . . . . ?
C33 C28 C29 C30 0.2(8) . . . . ?
C27 C28 C29 C30 178.4(4) . . . . ?
C28 C29 C30 C31 -0.4(8) . . . . ?
C29 C30 C31 C32 0.1(8) . . . . ?
C30 C31 C32 C33 0.5(9) . . . . ?
C29 C28 C33 C32 0.3(9) . . . . ?
C27 C28 C33 C32 -177.9(6) . . . . ?
C31 C32 C33 C28 -0.7(10) . . . . ?
C37 C26 C34 C35 -8.3(6) . . . . ?
C25 C26 C34 C35 115.9(5) . . . . ?
C23 C26 C34 C35 -135.2(4) . . . . ?
C26 C34 C35 N2 2.4(7) . . . . ?
N2 C36 C37 C26 -3.0(7) . . . . ?
C34 C26 C37 C36 8.6(6) . . . . ?
C25 C26 C37 C36 -112.7(5) . . . . ?
C23 C26 C37 C36 132.5(5) . . . . ?
O3 C25 N1 C27 -0.7(7) . . . . ?
C26 C25 N1 C27 -178.0(4) . . . . ?
O3 C25 N1 C24 -171.1(4) . . . . ?
C26 C25 N1 C24 11.6(5) . . . . ?
C28 C27 N1 C25 -100.5(5) . . . . ?
C28 C27 N1 C24 69.2(5) . . . . ?
C23 C24 N1 C25 11.4(5) . . . . ?
C23 C24 N1 C27 -159.3(4) . . . . ?
C34 C35 N2 C36 4.3(7) . . . . ?
C34 C35 N2 S001 -174.4(4) . . . . ?
C37 C36 N2 C35 -4.1(7) . . . . ?
C37 C36 N2 S001 174.7(4) . . . . ?
C2 C1 O1 C20 -60.3(4) . . . . ?
C8 C1 O1 C20 179.7(4) . . . . ?
C14 C1 O1 C20 66.4(5) . . . . ?
O2 C20 O1 C1 -146.3(3) . . . . ?
C21 C20 O1 C1 98.7(4) . . . . ?
O1 C20 O2 C23 -103.6(3) . . . . ?
C21 C20 O2 C23 16.6(4) . . . . ?
C22 C23 O2 C20 -16.7(4) . . . . ?
C24 C23 O2 C20 106.6(4) . . . . ?
C26 C23 O2 C20 -143.1(3) . . . . ?
C35 N2 S001 O4 148.1(3) . . . . ?
C36 N2 S001 O4 -30.6(4) . . . . ?
C35 N2 S001 O5 11.8(4) . . . . ?
C36 N2 S001 O5 -166.9(3) . . . . ?
C35 N2 S001 C38 -98.8(4) . . . . ?
C36 N2 S001 C38 82.4(4) . . . . ?
F3 C38 S001 O4 170.7(3) . . . . ?
F2 C38 S001 O4 49.6(4) . . . . ?
F1 C38 S001 O4 -69.4(4) . . . . ?
F3 C38 S001 O5 -58.6(3) . . . . ?
F2 C38 S001 O5 -179.6(3) . . . . ?
F1 C38 S001 O5 61.3(4) . . . . ?
F3 C38 S001 N2 55.0(3) . . . . ?
F2 C38 S001 N2 -66.0(3) . . . . ?
F1 C38 S001 N2 174.9(3) . . . . ?
